data_4302917
loop_
_publ_author_name
'Zhen-Lan Fang'
'Rong-Min Yu'
'Jian-Gang He'
'Qi-Sheng Zhang'
'Zhen-Guo Zhao'
'Can-Zhong Lu'

_publ_section_title
;
Structural, Luminescent, and Magnetic Properties of Three Novel
Three-Dimensional Metal-Organic Frameworks Based on
Hexadentate N,N'-bis(4-picolinoyl)hydrazine
;
_journal_name_full 'Inorganic Chemistry'
_journal_page_first 7691
_journal_page_last 7697
_journal_paper_doi 10.1021/ic9004533
_journal_volume 48
_journal_year 2009
_chemical_formula_moiety 'C12 H8 Co N4 O2'
_chemical_formula_sum 'C12 H8 Co N4 O2'
_chemical_formula_weight 299.15
_chemical_name_systematic
; 
 ? 
;
_space_group_IT_number 14
_symmetry_cell_setting monoclinic
_symmetry_space_group_name_Hall '-P 2ybc'
_symmetry_space_group_name_H-M 'P 1 21/c 1'
_atom_sites_solution_hydrogens geom
_atom_sites_solution_primary direct
_atom_sites_solution_secondary difmap
_audit_creation_method SHELXL-97
_cell_angle_alpha 90.00
_cell_angle_beta 93.461(19)
_cell_angle_gamma 90.00
_cell_formula_units_Z 2
_cell_length_a 4.965(4)
_cell_length_b 10.781(9)
_cell_length_c 10.927(10)
_cell_measurement_reflns_used 1492
_cell_measurement_temperature 293(2)
_cell_measurement_theta_max 27.4797
_cell_measurement_theta_min 2.6549
_cell_volume 583.8(9)
_computing_cell_refinement 'CrystalClear (Rigaku/MSC Inc., 2005)'
_computing_data_collection 'CrystalClear (Rigaku/MSC Inc., 2005)'
_computing_data_reduction 'CrystalClear (Rigaku/MSC Inc., 2005)'
_computing_molecular_graphics 'SHELXL-97 (Sheldrick, 1997)'
_computing_publication_material 'SHELXL-97 (Sheldrick, 1997)'
_computing_structure_refinement 'SHELXL-97 (Sheldrick, 1997)'
_computing_structure_solution 'SHELXS-97 (Sheldrick, 1990)'
_diffrn_ambient_temperature 293(2)
_diffrn_detector_area_resol_mean 28.5714
_diffrn_measured_fraction_theta_full 0.996
_diffrn_measured_fraction_theta_max 0.996
_diffrn_measurement_device_type Saturn70
_diffrn_measurement_method CCD_Profile_fitting
_diffrn_radiation_monochromator graphite
_diffrn_radiation_source 'fine-focus sealed tube'
_diffrn_radiation_type MoK\a
_diffrn_radiation_wavelength 0.71073
_diffrn_reflns_av_R_equivalents 0.0302
_diffrn_reflns_av_sigmaI/netI 0.0286
_diffrn_reflns_limit_h_max 5
_diffrn_reflns_limit_h_min -6
_diffrn_reflns_limit_k_max 13
_diffrn_reflns_limit_k_min -13
_diffrn_reflns_limit_l_max 14
_diffrn_reflns_limit_l_min -12
_diffrn_reflns_number 4451
_diffrn_reflns_theta_full 27.48
_diffrn_reflns_theta_max 27.4797
_diffrn_reflns_theta_min 2.6549
_exptl_absorpt_coefficient_mu 1.472
_exptl_absorpt_correction_T_max 0.9435
_exptl_absorpt_correction_T_min 0.9169
_exptl_absorpt_correction_type multi-scan
_exptl_crystal_colour Red
_exptl_crystal_density_diffrn 1.702
_exptl_crystal_density_method 'not measured'
_exptl_crystal_description Prism
_exptl_crystal_F_000 302
_exptl_crystal_size_max 0.06
_exptl_crystal_size_mid 0.04
_exptl_crystal_size_min 0.04
_refine_diff_density_max 0.829
_refine_diff_density_min -0.916
_refine_diff_density_rms 0.369
_refine_ls_extinction_method none
_refine_ls_goodness_of_fit_ref 1.031
_refine_ls_hydrogen_treatment conster
_refine_ls_matrix_type full
_refine_ls_number_parameters 88
_refine_ls_number_reflns 1336
_refine_ls_number_restraints 0
_refine_ls_restrained_S_all 1.031
_refine_ls_R_factor_all 0.0439
_refine_ls_R_factor_gt 0.0298
_refine_ls_shift/su_max 0.006
_refine_ls_shift/su_mean 0.001
_refine_ls_structure_factor_coef Fsqd
_refine_ls_weighting_details 'calc w=1/[\s^2^(Fo^2^)+(0.0606P)^2^+0.8000P] where P=(Fo^2^+2Fc^2^)/3'
_refine_ls_weighting_scheme calc
_refine_ls_wR_factor_gt 0.0730
_refine_ls_wR_factor_ref 0.1077
_reflns_number_gt 1135
_reflns_number_total 1336
_reflns_threshold_expression >2sigma(I)
_cod_data_source_file ic9004533_si_001_2.cif
_cod_data_source_block 2
_cod_depositor_comments
;
The following automatic conversions were performed:
'_exptl_absorpt_correction_type' value 'Multi-scan' changed to
'multi-scan' according to
'/home/saulius/struct/CIF-dictionaries/cif_core.dic' dictionary named
'cif_core.dic' version 2.4.1 from 2010-06-29.

Automatic conversion script
Id: cif_fix_enum 1527 2010-12-29 10:47:43Z saulius 
;
_cod_database_code 4302917

loop_
_symmetry_equiv_pos_as_xyz
'x, y, z'
'-x, y+1/2, -z+1/2'
'-x, -y, -z'
'x, -y-1/2, z-1/2'

loop_
_atom_site_label
_atom_site_type_symbol
_atom_site_fract_x
_atom_site_fract_y
_atom_site_fract_z
_atom_site_U_iso_or_equiv
_atom_site_adp_type
_atom_site_occupancy
_atom_site_symmetry_multiplicity
_atom_site_calc_flag
_atom_site_refinement_flags
_atom_site_disorder_assembly
_atom_site_disorder_group
Co1 Co 1.5000 0.5000 0.5000 0.01626(19) Uani 1 2 d S . .
O1 O 0.7053(4) 0.85225(17) 0.07646(18) 0.0201(4) Uani 1 1 d . . .
N1 N 1.3922(5) 0.6178(2) 0.3312(2) 0.0240(5) Uani 1 1 d . . .
C6 C 0.9609(5) 0.8710(2) 0.0867(2) 0.0175(5) Uani 1 1 d . . .
C3 C 1.0982(6) 0.6557(3) 0.1521(3) 0.0268(6) Uani 1 1 d . . .
H9A H 0.9898 0.6230 0.0876 0.032 Uiso 1 1 calc R . .
C2 C 1.1206(5) 0.7835(2) 0.1676(2) 0.0185(5) Uani 1 1 d . . .
C4 C 1.2386(6) 0.5779(3) 0.2337(3) 0.0272(6) Uani 1 1 d . . .
H6A H 1.2261 0.4929 0.2202 0.033 Uiso 1 1 calc R . .
C5 C 1.4123(6) 0.7411(3) 0.3455(3) 0.0295(7) Uani 1 1 d . . .
H5A H 1.5184 0.7714 0.4120 0.035 Uiso 1 1 calc R . .
C1 C 1.2839(6) 0.8255(3) 0.2668(3) 0.0269(6) Uani 1 1 d . . .
H4A H 1.3066 0.9101 0.2802 0.032 Uiso 1 1 calc R . .
N2 N 1.0900(4) 0.9613(2) 0.0363(2) 0.0177(5) Uani 1 1 d . . .

loop_
_atom_site_aniso_label
_atom_site_aniso_U_11
_atom_site_aniso_U_22
_atom_site_aniso_U_33
_atom_site_aniso_U_23
_atom_site_aniso_U_13
_atom_site_aniso_U_12
Co1 0.0137(3) 0.0156(3) 0.0188(3) -0.00114(19) -0.00498(18) 0.00023(17)
O1 0.0162(9) 0.0179(9) 0.0256(10) 0.0047(8) -0.0047(7) -0.0009(7)
N1 0.0233(12) 0.0238(12) 0.0244(12) 0.0078(10) -0.0030(10) 0.0016(9)
C6 0.0195(12) 0.0160(12) 0.0165(12) 0.0005(10) -0.0026(10) 0.0009(10)
C3 0.0328(16) 0.0200(14) 0.0262(15) 0.0022(11) -0.0101(12) 0.0002(12)
C2 0.0163(12) 0.0195(13) 0.0194(13) 0.0070(10) -0.0013(10) 0.0014(10)
C4 0.0346(16) 0.0184(13) 0.0277(15) 0.0030(11) -0.0045(12) 0.0031(11)
C5 0.0303(15) 0.0283(15) 0.0283(16) 0.0080(12) -0.0127(13) -0.0030(12)
C1 0.0307(15) 0.0194(14) 0.0292(15) 0.0065(11) -0.0097(12) -0.0032(11)
N2 0.0150(10) 0.0178(10) 0.0196(11) 0.0043(9) -0.0049(9) 0.0016(9)

loop_
_atom_type_symbol
_atom_type_description
_atom_type_scat_dispersion_real
_atom_type_scat_dispersion_imag
_atom_type_scat_source
C C 0.0033 0.0016 'International Tables Vol C Tables 4.2.6.8 and 6.1.1.4'
H H 0.0000 0.0000 'International Tables Vol C Tables 4.2.6.8 and 6.1.1.4'
N N 0.0061 0.0033 'International Tables Vol C Tables 4.2.6.8 and 6.1.1.4'
O O 0.0106 0.0060 'International Tables Vol C Tables 4.2.6.8 and 6.1.1.4'
Co Co 0.3494 0.9721 'International Tables Vol C Tables 4.2.6.8 and 6.1.1.4'

loop_
_geom_angle_atom_site_label_1
_geom_angle_atom_site_label_2
_geom_angle_atom_site_label_3
_geom_angle
_geom_angle_site_symmetry_1
_geom_angle_site_symmetry_3
_geom_angle_publ_flag
O1 Co1 O1 180.00(10) 2_745 4_676 ?
O1 Co1 N2 103.24(9) 2_745 2_845 ?
O1 Co1 N2 76.76(9) 4_676 2_845 ?
O1 Co1 N2 76.76(9) 2_745 4_576 ?
O1 Co1 N2 103.24(9) 4_676 4_576 ?
N2 Co1 N2 180.0 2_845 4_576 ?
O1 Co1 N1 90.95(10) 2_745 . ?
O1 Co1 N1 89.05(10) 4_676 . ?
N2 Co1 N1 97.96(9) 2_845 . ?
N2 Co1 N1 82.04(9) 4_576 . ?
O1 Co1 N1 89.05(10) 2_745 3_866 ?
O1 Co1 N1 90.95(10) 4_676 3_866 ?
N2 Co1 N1 82.04(9) 2_845 3_866 ?
N2 Co1 N1 97.96(9) 4_576 3_866 ?
N1 Co1 N1 180.000(1) . 3_866 ?
C6 O1 Co1 112.29(16) . 2_755 ?
C5 N1 C4 116.4(2) . . ?
C5 N1 Co1 116.5(2) . . ?
C4 N1 Co1 124.0(2) . . ?
O1 C6 N2 126.1(2) . . ?
O1 C6 C2 116.1(2) . . ?
N2 C6 C2 117.8(2) . . ?
C4 C3 C2 119.3(3) . . ?
C4 C3 H9A 120.4 . . ?
C2 C3 H9A 120.4 . . ?
C1 C2 C3 117.1(2) . . ?
C1 C2 C6 121.4(3) . . ?
C3 C2 C6 121.3(2) . . ?
N1 C4 C3 123.9(3) . . ?
N1 C4 H6A 118.1 . . ?
C3 C4 H6A 118.1 . . ?
N1 C5 C1 123.5(3) . . ?
N1 C5 H5A 118.3 . . ?
C1 C5 H5A 118.3 . . ?
C5 C1 C2 119.8(3) . . ?
C5 C1 H4A 120.1 . . ?
C2 C1 H4A 120.1 . . ?
C6 N2 N2 111.3(3) . 3_775 ?
C6 N2 Co1 136.14(19) . 2_855 ?
N2 N2 Co1 110.7(2) 3_775 2_855 ?

loop_
_geom_bond_atom_site_label_1
_geom_bond_atom_site_label_2
_geom_bond_distance
_geom_bond_site_symmetry_2
_geom_bond_publ_flag
Co1 O1 2.042(2) 2_745 ?
Co1 O1 2.042(2) 4_676 ?
Co1 N2 2.138(3) 2_845 ?
Co1 N2 2.138(3) 4_576 ?
Co1 N1 2.277(3) . ?
Co1 N1 2.277(3) 3_866 ?
O1 C6 1.283(3) . ?
O1 Co1 2.042(2) 2_755 ?
N1 C5 1.342(4) . ?
N1 C4 1.343(4) . ?
C6 N2 1.306(4) . ?
C6 C2 1.488(4) . ?
C3 C4 1.381(4) . ?
C3 C2 1.392(4) . ?
C3 H9A 0.9300 . ?
C2 C1 1.390(4) . ?
C4 H6A 0.9300 . ?
C5 C1 1.381(4) . ?
C5 H5A 0.9300 . ?
C1 H4A 0.9300 . ?
N2 N2 1.428(4) 3_775 ?
N2 Co1 2.138(3) 2_855 ?
